data_4024173
loop_
_publ_author_name
'Alexander O. Terent'ev'
'Maxim M. Platonov'
'Eduard J. Sonneveld'
'Rene Peschar'
'Vladimir V. Chernyshev'
'Zoya A. Starikova'
'Gennady I. Nikishin'

_publ_section_title
;
 New Preparation of 1,2,4,5,7,8-Hexaoxonanes
;
_journal_name_full 'Journal of Organic Chemistry'
_journal_page_first 7237
_journal_page_last 7243
_journal_paper_doi 10.1021/jo071072c
_journal_volume 72
_journal_year 2007
_chemical_compound_source
; The title compound was synthesized in the Institute of Organic
Chemistry Russian Academy of Sciences, Moscow, Russia.
;
_chemical_formula_moiety 'C32 H58 O6'
_chemical_formula_sum 'C32 H58 O6'
_chemical_formula_weight 538.78
_chemical_name_systematic
; 
 ? 
;
_space_group_IT_number 15
_symmetry_cell_setting monoclinic
_symmetry_space_group_name_Hall '-C 2yc'
_symmetry_space_group_name_H-M 'C 1 2/c 1'
_audit_creation_method SHELXL-97
_cell_angle_alpha 90.00
_cell_angle_beta 92.17(5)
_cell_angle_gamma 90.00
_cell_formula_units_Z 4
_cell_length_a 20.526(15)
_cell_length_b 12.282(11)
_cell_length_c 12.551(12)
_cell_measurement_temperature 295(2)
_cell_volume 3162(5)
_computing_cell_refinement 'LSPAID (Visser et al., 1986)'
_computing_data_collection 'Xpert software'
_computing_data_reduction 'Xpert software'
_computing_molecular_graphics 'PLATON (Spek, 2003)'
_computing_publication_material '  MRIA, SHELXL97 (Sheldrick, 1997), PARST (Nardelli, 1995)'
_computing_structure_refinement MRIA
_computing_structure_solution 'MRIA (Chernyshev & Zlokazov, 1992)'
_diffrn_ambient_temperature 295(2)
_diffrn_detector_type Xcelerator
_diffrn_measured_fraction_theta_full 1.000
_diffrn_measured_fraction_theta_max 1.000
_diffrn_measurement_device 'XPert PRO X-ray diffraction system'
_diffrn_radiation_monochromator 'PW3110/65, four Ge(220) crystals'
_diffrn_radiation_source 'PW3373/00, line-focus sealed tube'
_diffrn_radiation_type CuK\a~1~
_diffrn_radiation_wavelength 1.5406
_diffrn_reflns_theta_full 22.36
_diffrn_source 'Fine focus X-ray tube'
_diffrn_source_target Cu
_exptl_absorpt_coefficient_mu 0.599
_exptl_absorpt_correction_type none
_exptl_crystal_density_diffrn 1.132
_exptl_crystal_density_method 'not measured'
_exptl_crystal_F_000 1192
_pd_block_diffractogram_id pattern_c2c
_pd_char_colour white
_pd_instr_location ' University of Amsterdam'
_pd_meas_2theta_range_inc 0.008
_pd_meas_2theta_range_max 69.981
_pd_meas_2theta_range_min 5.005
_pd_meas_number_of_points 8123
_pd_meas_scan_method cont
_pd_proc_2theta_range_inc 0.008
_pd_proc_2theta_range_max 69.981
_pd_proc_2theta_range_min 5.005
_pd_proc_info_excluded_regions
; 
Three excluded two-theta regions are:
5.005-7.157, 11.637-12.997, 18.677-19.677.
;
_pd_proc_ls_background_function 'Chebyshev polynomial up to the 5th order'
_pd_proc_ls_profile_function 'split-type pseudo-Voigt (Toraya, 1986)'
_pd_proc_ls_prof_R_factor 0.0224
_pd_proc_ls_prof_wR_expected 0.0124
_pd_proc_ls_prof_wR_factor 0.0290
_pd_proc_wavelength 1.5406
_pd_spec_mounting '  pressed as a thin layer in the specimen holder of the camera'
_pd_spec_mount_mode transmission
_pd_spec_shape cylinder
_pd_spec_size_axial 15
_pd_spec_size_equat 0.7
_pd_spec_size_thick 0.7
_refine_diff_density_max 0.327
_refine_diff_density_min -0.358
_refine_diff_density_rms 0.164
_refine_ls_extinction_method none
_refine_ls_hydrogen_treatment mixed
_refine_ls_matrix_type fullcycle
_refine_ls_number_parameters 120
_refine_ls_number_restraints 175
_refine_ls_shift/su_max .006
_refine_ls_shift/su_mean .001
_refine_ls_structure_factor_coef Inet
_refine_ls_weighting_scheme sigma
_cod_data_source_file jo071072c-File004.cif
_cod_data_source_block c2c
_cod_original_sg_symbol_H-M 'C 2/c'
_cod_database_code 4024173

loop_
_symmetry_equiv_pos_as_xyz
'x, y, z'
'-x, y, -z+1/2'
'x+1/2, y+1/2, z'
'-x+1/2, y+1/2, -z+1/2'
'-x, -y, -z'
'x, -y, z-1/2'
'-x+1/2, -y+1/2, -z'
'x+1/2, -y+1/2, z-1/2'

loop_
_atom_site_label
_atom_site_type_symbol
_atom_site_fract_x
_atom_site_fract_y
_atom_site_fract_z
_atom_site_U_iso_or_equiv
_atom_site_adp_type
_atom_site_occupancy
_atom_site_symmetry_multiplicity
_atom_site_calc_flag
_atom_site_refinement_flags
_atom_site_disorder_assembly
_atom_site_disorder_group
O1 O 0.4381(2) 0.3477(3) 0.1650(4) 0.058(2) Uiso 1 1 d . . .
O2 O 0.4701(2) 0.2001(4) 0.2828(5) 0.069(3) Uiso 1 1 d . . .
C3 C 0.4249(3) 0.2401(6) 0.2029(5) 0.054(5) Uiso 1 1 d . . .
C4 C 0.4264(3) 0.1790(6) 0.0949(5) 0.065(6) Uiso 1 1 d . . .
H4A H 0.3930 0.2092 0.0467 0.050 Uiso 1 1 calc . . .
H4B H 0.4683 0.1915 0.0638 0.050 Uiso 1 1 calc . . .
C5 C 0.4153(3) 0.0549(6) 0.1043(7) 0.036(6) Uiso 1 1 d . . .
H5A H 0.3807 0.0404 0.1528 0.050 Uiso 1 1 calc . . .
H5B H 0.4548 0.0197 0.1318 0.050 Uiso 1 1 calc . . .
C6 C 0.3963(3) 0.0099(8) -0.0090(6) 0.073(7) Uiso 1 1 d . . .
H6A H 0.4214 0.0473 -0.0618 0.050 Uiso 1 1 calc . . .
H6B H 0.4067 -0.0670 -0.0121 0.050 Uiso 1 1 calc . . .
C7 C 0.3223(3) 0.0264(7) -0.0351(7) 0.081(7) Uiso 1 1 d . . .
H7A H 0.3131 0.0093 -0.1096 0.050 Uiso 1 1 calc . . .
H7B H 0.3113 0.1023 -0.0242 0.050 Uiso 1 1 calc . . .
C8 C 0.2787(3) -0.0461(6) 0.0351(5) 0.064(6) Uiso 1 1 d . . .
H8A H 0.2773 -0.1188 0.0050 0.050 Uiso 1 1 calc . . .
H8B H 0.2993 -0.0514 0.1057 0.050 Uiso 1 1 calc . . .
C9 C 0.2076(3) -0.0060(7) 0.0467(6) 0.059(5) Uiso 1 1 d . . .
H9A H 0.1857 -0.0545 0.0948 0.050 Uiso 1 1 calc . . .
H9B H 0.1848 -0.0103 -0.0223 0.050 Uiso 1 1 calc . . .
C10 C 0.2027(3) 0.1127(7) 0.0894(7) 0.078(6) Uiso 1 1 d . . .
H10A H 0.2313 0.1592 0.0496 0.050 Uiso 1 1 calc . . .
H10B H 0.1584 0.1387 0.0771 0.050 Uiso 1 1 calc . . .
C11 C 0.2214(3) 0.1224(8) 0.2101(6) 0.077(7) Uiso 1 1 d . . .
H11A H 0.2602 0.0794 0.2257 0.050 Uiso 1 1 calc . . .
H11B H 0.1864 0.0925 0.2510 0.050 Uiso 1 1 calc . . .
C12 C 0.2343(3) 0.2422(6) 0.2458(6) 0.059(6) Uiso 1 1 d . . .
H12A H 0.1998 0.2882 0.2160 0.050 Uiso 1 1 calc . . .
H12B H 0.2329 0.2464 0.3229 0.050 Uiso 1 1 calc . . .
C13 C 0.3012(3) 0.2862(6) 0.2103(6) 0.090(8) Uiso 1 1 d . . .
H13A H 0.3032 0.2785 0.1336 0.050 Uiso 1 1 calc . . .
H13B H 0.3039 0.3633 0.2268 0.050 Uiso 1 1 calc . . .
C14 C 0.3610(3) 0.2280(6) 0.2635(6) 0.085(7) Uiso 1 1 d . . .
H14A H 0.3681 0.2568 0.3350 0.050 Uiso 1 1 calc . . .
H14B H 0.3511 0.1511 0.2699 0.050 Uiso 1 1 calc . . .
O15 O 0.4419(3) 0.4227(4) 0.2610(5) 0.059(5) Uiso 1 1 d . . .
C16 C 0.5000 0.4879(6) 0.2500 0.073(6) Uiso 1 2 d S . .
C17 C 0.5025(3) 0.5512(7) 0.1431(5) 0.088(7) Uiso 1 1 d . . .
H17A H 0.5444 0.5875 0.1417 0.050 Uiso 1 1 calc . . .
H17B H 0.5012 0.4982 0.0857 0.050 Uiso 1 1 calc . . .
C18 C 0.4490(3) 0.6373(7) 0.1174(5) 0.069(6) Uiso 1 1 d . . .
H18A H 0.4567 0.6659 0.0469 0.050 Uiso 1 1 calc . . .
H18B H 0.4075 0.5994 0.1127 0.050 Uiso 1 1 calc . . .
C19 C 0.4410(3) 0.7356(6) 0.1926(7) 0.079(8) Uiso 1 1 d . . .
H19A H 0.4120 0.7126 0.2475 0.050 Uiso 1 1 calc . . .
H19B H 0.4181 0.7916 0.1515 0.050 Uiso 1 1 calc . . .
C20 C 0.5000 0.7913(9) 0.2500 0.065(6) Uiso 1 2 d S . .
H20A H 0.5184 0.8388 0.1972 0.050 Uiso 1 1 d . . .

loop_
_atom_type_symbol
_atom_type_description
_atom_type_scat_dispersion_real
_atom_type_scat_dispersion_imag
_atom_type_scat_source
O O 0.0492 0.0322 'International Tables Vol C Tables 4.2.6.8 and 6.1.1.4'
C C 0.0181 0.0091 'International Tables Vol C Tables 4.2.6.8 and 6.1.1.4'
H H 0.0000 0.0000 'International Tables Vol C Tables 4.2.6.8 and 6.1.1.4'

loop_
_geom_angle_atom_site_label_1
_geom_angle_atom_site_label_2
_geom_angle_atom_site_label_3
_geom_angle
_geom_angle_site_symmetry_1
_geom_angle_site_symmetry_3
_geom_angle_publ_flag
O15 O1 C3 107.5(5) . . ?
O2 O2 C3 97.9(5) 2_655 . ?
O1 O15 C16 106.1(4) . . ?
O1 C3 O2 115.1(5) . . ?
O1 C3 C4 98.4(5) . . ?
O1 C3 C14 115.2(6) . . ?
O2 C3 C4 114.4(6) . . ?
O2 C3 C14 99.3(5) . . ?
C4 C3 C14 115.4(5) . . ?
C3 C4 C5 113.7(6) . . ?
C4 C5 C6 108.2(7) . . ?
C5 C6 C7 110.7(6) . . ?
C6 C7 C8 112.6(7) . . ?
C7 C8 C9 115.7(6) . . ?
C8 C9 C10 113.7(6) . . ?
C9 C10 C11 113.0(7) . . ?
C10 C11 C12 112.7(7) . . ?
C11 C12 C13 112.8(6) . . ?
C12 C13 C14 114.2(6) . . ?
C3 C14 C13 114.6(6) . . ?
O15 C16 C17 114.4(3) . . ?
O15 C16 O15 112.8(6) . 2_655 ?
O15 C16 C17 98.1(4) . 2_655 ?
O15 C16 C17 98.1(4) 2_655 . ?
C17 C16 C17 119.9(6) . 2_655 ?
O15 C16 C17 114.4(3) 2_655 2_655 ?
C16 C17 C18 118.4(5) . . ?
C17 C18 C19 119.8(5) . . ?
C18 C19 C20 122.1(5) . . ?
C19 C20 C19 127.4(8) . 2_655 ?
C3 C4 H4A 108.8 . . ?
C3 C4 H4B 108.8 . . ?
C5 C4 H4A 108.7 . . ?
C5 C4 H4B 108.7 . . ?
H4A C4 H4B 107.7 . . ?
C4 C5 H5A 110.0 . . ?
C4 C5 H5B 110.0 . . ?
C6 C5 H5A 110.0 . . ?
C6 C5 H5B 110.0 . . ?
H5A C5 H5B 108.4 . . ?
C5 C6 H6A 109.4 . . ?
C5 C6 H6B 109.4 . . ?
C7 C6 H6A 109.5 . . ?
C7 C6 H6B 109.4 . . ?
H6A C6 H6B 108.0 . . ?
C6 C7 H7A 109.1 . . ?
C6 C7 H7B 109.0 . . ?
C8 C7 H7A 109.0 . . ?
C8 C7 H7B 109.1 . . ?
H7A C7 H7B 107.8 . . ?
C7 C8 H8A 108.3 . . ?
C7 C8 H8B 108.3 . . ?
C9 C8 H8A 108.3 . . ?
C9 C8 H8B 108.3 . . ?
H8A C8 H8B 107.4 . . ?
C8 C9 H9A 108.8 . . ?
C8 C9 H9B 108.8 . . ?
C10 C9 H9A 108.8 . . ?
C10 C9 H9B 108.8 . . ?
H9A C9 H9B 107.6 . . ?
C9 C10 H10A 108.9 . . ?
C9 C10 H10B 109.0 . . ?
C11 C10 H10A 108.9 . . ?
C11 C10 H10B 108.9 . . ?
H10A C10 H10B 107.8 . . ?
C10 C11 H11A 109.0 . . ?
C10 C11 H11B 109.0 . . ?
C12 C11 H11A 109.0 . . ?
C12 C11 H11B 109.0 . . ?
H11A C11 H11B 107.8 . . ?
C11 C12 H12A 109.0 . . ?
C11 C12 H12B 109.0 . . ?
C13 C12 H12A 109.0 . . ?
C13 C12 H12B 109.0 . . ?
H12A C12 H12B 107.7 . . ?
C12 C13 H13A 108.7 . . ?
C12 C13 H13B 108.7 . . ?
C14 C13 H13A 108.6 . . ?
C14 C13 H13B 108.6 . . ?
H13A C13 H13B 107.6 . . ?
C3 C14 H14A 108.6 . . ?
C3 C14 H14B 108.5 . . ?
C13 C14 H14A 108.6 . . ?
C13 C14 H14B 108.6 . . ?
H14A C14 H14B 107.6 . . ?
C16 C17 H17A 107.7 . . ?
C16 C17 H17B 107.7 . . ?
C18 C17 H17A 107.7 . . ?
C18 C17 H17B 107.6 . . ?
H17A C17 H17B 107.1 . . ?
C17 C18 H18A 107.3 . . ?
C17 C18 H18B 107.3 . . ?
C19 C18 H18A 107.3 . . ?
C19 C18 H18B 107.3 . . ?
H18A C18 H18B 106.9 . . ?
C18 C19 H19A 106.7 . . ?
C18 C19 H19B 106.8 . . ?
C20 C19 H19A 106.8 . . ?
C20 C19 H19B 106.8 . . ?
H19A C19 H19B 106.6 . . ?
C19 C20 H20A 105.4 . . ?
C19 C20 H20A 105.4 . 2_655 ?
C19 C20 H20A 105.4 2_655 . ?
H20A C20 H20A 106.0 . 2_655 ?
C19 C20 H20A 105.4 2_655 2_655 ?

loop_
_geom_bond_atom_site_label_1
_geom_bond_atom_site_label_2
_geom_bond_distance
_geom_bond_site_symmetry_2
_geom_bond_publ_flag
O1 O15 1.516(8) . ?
O1 C3 1.434(8) . ?
O2 C3 1.427(8) . ?
O2 O2 1.504(7) 2_655 ?
O15 C16 1.447(7) . ?
C3 C4 1.551(9) . ?
C3 C14 1.548(9) . ?
C4 C5 1.546(10) . ?
C5 C6 1.561(12) . ?
C6 C7 1.555(9) . ?
C7 C8 1.559(10) . ?
C8 C9 1.552(9) . ?
C9 C10 1.558(12) . ?
C10 C11 1.553(12) . ?
C11 C12 1.558(12) . ?
C12 C13 1.556(9) . ?
C13 C14 1.550(10) . ?
C16 C17 1.553(8) . ?
C17 C18 1.550(11) . ?
C18 C19 1.545(11) . ?
C19 C20 1.545(9) . ?
C4 H4A 0.97 . ?
C4 H4B 0.97 . ?
C5 H5A 0.97 . ?
C5 H5B 0.97 . ?
C6 H6A 0.97 . ?
C6 H6B 0.97 . ?
C7 H7A 0.97 . ?
C7 H7B 0.97 . ?
C8 H8A 0.97 . ?
C8 H8B 0.97 . ?
C9 H9A 0.97 . ?
C9 H9B 0.97 . ?
C10 H10A 0.97 . ?
C10 H10B 0.97 . ?
C11 H11A 0.97 . ?
C11 H11B 0.97 . ?
C12 H12A 0.97 . ?
C12 H12B 0.97 . ?
C13 H13A 0.97 . ?
C13 H13B 0.97 . ?
C14 H14A 0.97 . ?
C14 H14B 0.97 . ?
C17 H17A 0.97 . ?
C17 H17B 0.97 . ?
C18 H18A 0.97 . ?
C18 H18B 0.97 . ?
C19 H19A 0.97 . ?
C19 H19B 0.97 . ?
C20 H20A 0.97 . ?
